data_1009068
loop_
_publ_author_name
'Jeannin, Y'
'Mosset, A'

_publ_section_title
;
Non-stoechiometrie du silicoseleniure de zirconium
;
_journal_coden_ASTM JCOMAH
_journal_name_full 'Journal of the Less-Common Metals'
_journal_page_first 237
_journal_page_last 242
_journal_paper_doi 10.1016/0022-5088(72)90033-1
_journal_volume 27
_journal_year 1971
_chemical_formula_analytical 'Zr2 Si1.8 Se1.94'
_chemical_formula_structural 'Zr2 Si1.9 Se1.99'
_chemical_formula_sum 'Se1.99 Si1.9 Zr2'
_chemical_name_systematic 'Zirconium silicide selenide (2/1.9/1.99)'
_space_group_IT_number 129
_symmetry_cell_setting tetragonal
_symmetry_space_group_name_Hall 'P 4ab 2ab -1ab'
_symmetry_space_group_name_H-M 'P 4/n m m :1'
_cell_angle_alpha 90
_cell_angle_beta 90
_cell_angle_gamma 90
_cell_formula_units_Z 1
_cell_length_a 3.624(5)
_cell_length_b 3.624(5)
_cell_length_c 8.360(8)
_cell_volume 109.8
_exptl_crystal_density_meas 5.81
_refine_ls_R_factor_all 0.046
_cod_original_sg_symbol_H-M 'P 4/n m m S'
_cod_database_code 1009068

loop_
_symmetry_equiv_pos_as_xyz
x,y,z
-x,-y,z
1/2+x,1/2+y,-z
1/2-x,1/2-y,-z
-x,y,z
x,-y,z
1/2-x,1/2+y,-z
1/2+x,1/2-y,-z
-y,x,-z
y,-x,-z
1/2-y,1/2+x,z
1/2+y,1/2-x,z
y,x,-z
-y,-x,-z
1/2+y,1/2+x,z
1/2-y,1/2-x,z

loop_
_atom_site_aniso_label
_atom_site_aniso_U_11
_atom_site_aniso_U_12
_atom_site_aniso_U_13
_atom_site_aniso_U_22
_atom_site_aniso_U_23
_atom_site_aniso_U_33
Zr1 0.0051(5) 0. 0. 0.0051(5) 0. 0.0065(6)
Se1 0.0065(6) 0. 0. 0.0065(6) 0. 0.0089(7)
Si1 0.0056(12) 0. 0. 0.0056(12) 0. 0.0043(18)

loop_
_atom_site_label
_atom_site_type_symbol
_atom_site_symmetry_multiplicity
_atom_site_Wyckoff_symbol
_atom_site_fract_x
_atom_site_fract_y
_atom_site_fract_z
_atom_site_occupancy
_atom_site_attached_hydrogens
_atom_site_calc_flag
Zr1 Zr0 2 c 0. 0.5 0.2574(1) 1. 0 d
Se1 Se0 2 c 0. 0.5 0.6219(1) 0.995(10) 0 d
Si1 Si0 2 a 0. 0. 0. 0.950(25) 0 d

loop_
_atom_type_symbol
_atom_type_oxidation_number
Zr0 0.000
Se0 0.000
Si0 0.000
